data_4088999
loop_
_publ_author_name
'\"Ozg\"un, Thomas'
'Chen, Guo-Qiang'
'Daniliuc, Constantin G.'
'McQuilken, Alison C.'
'Warren, Timothy H.'
'Knitsch, Robert'
'Eckert, Hellmut'
'Kehr, Gerald'
'Erker, Gerhard'

_publ_section_title
;
 Unsaturated Vicinal Frustrated Lewis Pair Formation by Electrocyclic Ring
 Closure and Their Reaction with Nitric Oxide
;
_journal_issue 21
_journal_name_full Organometallics
_journal_page_first 3667
_journal_paper_doi 10.1021/acs.organomet.6b00627
_journal_volume 35
_journal_year 2016
_chemical_formula_sum 'C47 H40 B Cl2 F10 P'
_chemical_formula_weight 907.47
_space_group_IT_number 2
_space_group_name_Hall '-P 1'
_space_group_name_H-M_alt 'P -1'
_symmetry_cell_setting triclinic
_symmetry_space_group_name_H-M 'P -1'
_atom_sites_solution_hydrogens geom
_atom_sites_solution_primary direct
_atom_sites_solution_secondary difmap
_audit_creation_method SHELXL-97
_cell_angle_alpha 106.7420(10)
_cell_angle_beta 103.7030(10)
_cell_angle_gamma 107.4360(10)
_cell_formula_units_Z 2
_cell_length_a 11.7476(3)
_cell_length_b 13.4169(3)
_cell_length_c 15.7177(5)
_cell_measurement_reflns_used 5428
_cell_measurement_temperature 223(2)
_cell_measurement_theta_max 28.28
_cell_measurement_theta_min 4.08
_cell_volume 2116.99(10)
_computing_cell_refinement 'Collect (Nonius B.V., 1998)'
_computing_data_collection 'Collect (Nonius B.V., 1998)'
_computing_data_reduction 'Denzo-SMN (Otwinowski & Minor, 1997)'
_computing_molecular_graphics 'XP (BrukerAXS, 2000)'
_computing_publication_material 'SHELXL-97 (Sheldrick, 1997)'
_computing_structure_refinement 'SHELXL-97 (Sheldrick, 1997)'
_computing_structure_solution 'SHELXS-97 (Sheldrick, 1990)'
_diffrn_ambient_temperature 223(2)
_diffrn_measured_fraction_theta_full 0.977
_diffrn_measured_fraction_theta_max 0.977
_diffrn_measurement_device_type 'Nonius KappaCCD APEXII'
_diffrn_measurement_method '\w and \f scans'
_diffrn_radiation_monochromator 'Montel mirror'
_diffrn_radiation_source 'rotating anode Nonius FR591'
_diffrn_radiation_type MoK\a
_diffrn_radiation_wavelength 0.71073
_diffrn_reflns_av_R_equivalents 0.0381
_diffrn_reflns_av_sigmaI/netI 0.0622
_diffrn_reflns_limit_h_max 13
_diffrn_reflns_limit_h_min -13
_diffrn_reflns_limit_k_max 15
_diffrn_reflns_limit_k_min -15
_diffrn_reflns_limit_l_max 12
_diffrn_reflns_limit_l_min -18
_diffrn_reflns_number 10482
_diffrn_reflns_theta_full 25.00
_diffrn_reflns_theta_max 25.00
_diffrn_reflns_theta_min 4.11
_exptl_absorpt_coefficient_mu 0.270
_exptl_absorpt_correction_T_max 0.9893
_exptl_absorpt_correction_T_min 0.9814
_exptl_absorpt_correction_type multi-scan
_exptl_absorpt_process_details 'Denzo (Otwinowski, Borek, Majewski & Minor, 2003)'
_exptl_crystal_colour colourless
_exptl_crystal_density_diffrn 1.424
_exptl_crystal_density_method 'not measured'
_exptl_crystal_description prism
_exptl_crystal_F_000 932
_exptl_crystal_size_max 0.07
_exptl_crystal_size_mid 0.06
_exptl_crystal_size_min 0.04
_refine_diff_density_max 0.409
_refine_diff_density_min -0.292
_refine_diff_density_rms 0.058
_refine_ls_extinction_method none
_refine_ls_goodness_of_fit_ref 1.092
_refine_ls_hydrogen_treatment mixed
_refine_ls_matrix_type full
_refine_ls_number_parameters 592
_refine_ls_number_reflns 7274
_refine_ls_number_restraints 127
_refine_ls_restrained_S_all 1.137
_refine_ls_R_factor_all 0.1285
_refine_ls_R_factor_gt 0.0857
_refine_ls_shift/su_max 0.001
_refine_ls_shift/su_mean 0.000
_refine_ls_structure_factor_coef Fsqd
_refine_ls_weighting_details 'calc w=1/[\s^2^(Fo^2^)+(0.0000P)^2^+5.9289P] where P=(Fo^2^+2Fc^2^)/3'
_refine_ls_weighting_scheme calc
_refine_ls_wR_factor_gt 0.1501
_refine_ls_wR_factor_ref 0.1776
_reflns_number_gt 4952
_reflns_number_total 7274
_reflns_threshold_expression >2sigma(I)
_cod_data_source_file om6b00627_si_002.cif
_cod_data_source_block erk8442
_cod_original_sg_symbol_H-M P-1
_cod_database_code 4088999

loop_
_symmetry_equiv_pos_as_xyz
'x, y, z'
'-x, -y, -z'

loop_
_atom_site_label
_atom_site_type_symbol
_atom_site_fract_x
_atom_site_fract_y
_atom_site_fract_z
_atom_site_U_iso_or_equiv
_atom_site_adp_type
_atom_site_occupancy
_atom_site_symmetry_multiplicity
_atom_site_calc_flag
_atom_site_refinement_flags
_atom_site_disorder_assembly
_atom_site_disorder_group
P1 P 0.54896(12) 0.84750(11) 0.17374(9) 0.0389(3) Uani 1 1 d . . .
H1A H 0.490(5) 0.860(4) 0.095(4) 0.060(15) Uiso 1 1 d . . .
B1 B 0.3113(5) 0.9154(4) 0.1452(4) 0.0384(12) Uani 1 1 d . . .
H1B H 0.363(3) 0.914(3) 0.085(3) 0.019(9) Uiso 1 1 d . . .
C1 C 0.4152(4) 0.7783(4) 0.2035(3) 0.0340(10) Uani 1 1 d . . .
C2 C 0.3160(4) 0.8162(4) 0.1855(3) 0.0352(10) Uani 1 1 d . . .
C3 C 0.2104(4) 0.7604(4) 0.2054(3) 0.0411(11) Uani 1 1 d . . .
H3 H 0.1406 0.7814 0.1936 0.049 Uiso 1 1 calc R . .
C4 C 0.2012(4) 0.6769(4) 0.2411(3) 0.0369(11) Uani 1 1 d . . .
C5 C 0.3021(4) 0.6419(4) 0.2592(3) 0.0381(11) Uani 1 1 d . . .
C6 C 0.2940(5) 0.5535(4) 0.3026(4) 0.0469(13) Uani 1 1 d . . .
H6A H 0.3065 0.5888 0.3699 0.056 Uiso 1 1 calc R . .
H6B H 0.2082 0.4932 0.2712 0.056 Uiso 1 1 calc R . .
C7 C 0.3906(5) 0.5015(5) 0.2947(5) 0.0617(16) Uani 1 1 d . . .
H7A H 0.3931 0.4587 0.3357 0.074 Uiso 1 1 calc R . .
H7B H 0.3647 0.4485 0.2291 0.074 Uiso 1 1 calc R . .
C8 C 0.5200(5) 0.5903(5) 0.3229(4) 0.0571(15) Uani 1 1 d . . .
H8A H 0.5811 0.5545 0.3191 0.069 Uiso 1 1 calc R . .
H8B H 0.5464 0.6423 0.3889 0.069 Uiso 1 1 calc R . .
C9 C 0.5222(5) 0.6568(4) 0.2597(4) 0.0436(12) Uani 1 1 d . . .
H9A H 0.5228 0.6105 0.1990 0.052 Uiso 1 1 calc R . .
H9B H 0.6018 0.7247 0.2895 0.052 Uiso 1 1 calc R . .
C10 C 0.4109(4) 0.6927(4) 0.2401(3) 0.0367(10) Uani 1 1 d . . .
C11 C 0.6351(4) 0.7656(4) 0.1307(3) 0.0377(11) Uani 1 1 d . . .
C12 C 0.5719(4) 0.6837(4) 0.0370(3) 0.0423(12) Uani 1 1 d . . .
C13 C 0.6344(5) 0.6212(4) -0.0029(4) 0.0499(13) Uani 1 1 d . . .
H13 H 0.5915 0.5659 -0.0651 0.060 Uiso 1 1 calc R . .
C14 C 0.7576(5) 0.6374(4) 0.0454(4) 0.0488(13) Uani 1 1 d . . .
C15 C 0.8173(5) 0.7182(4) 0.1366(4) 0.0457(12) Uani 1 1 d . . .
H15 H 0.9006 0.7293 0.1705 0.055 Uiso 1 1 calc R . .
C16 C 0.7612(4) 0.7836(4) 0.1809(3) 0.0412(11) Uani 1 1 d . . .
C17 C 0.4383(5) 0.6619(5) -0.0231(4) 0.0590(15) Uani 1 1 d . . .
H17A H 0.3838 0.6573 0.0145 0.088 Uiso 1 1 calc R . .
H17B H 0.4046 0.5910 -0.0777 0.088 Uiso 1 1 calc R . .
H17C H 0.4412 0.7233 -0.0444 0.088 Uiso 1 1 calc R . .
C18 C 0.8250(6) 0.5693(5) 0.0003(5) 0.0654(16) Uani 1 1 d . . .
H18A H 0.9161 0.6142 0.0266 0.098 Uiso 1 1 calc R . .
H18B H 0.7943 0.5492 -0.0678 0.098 Uiso 1 1 calc R . .
H18C H 0.8076 0.5009 0.0132 0.098 Uiso 1 1 calc R . .
C19 C 0.8383(5) 0.8712(5) 0.2799(4) 0.0546(14) Uani 1 1 d . . .
H19A H 0.9180 0.8632 0.3029 0.082 Uiso 1 1 calc R . .
H19B H 0.7906 0.8605 0.3215 0.082 Uiso 1 1 calc R . .
H19C H 0.8560 0.9463 0.2793 0.082 Uiso 1 1 calc R . .
C21 C 0.6481(4) 0.9927(4) 0.2534(4) 0.0412(11) Uani 1 1 d . . .
C22 C 0.6965(4) 1.0646(4) 0.2088(4) 0.0477(13) Uani 1 1 d . . .
C23 C 0.7682(5) 1.1784(5) 0.2652(5) 0.0627(17) Uani 1 1 d . . .
H23 H 0.8016 1.2270 0.2364 0.075 Uiso 1 1 calc R . .
C24 C 0.7925(6) 1.2234(5) 0.3606(5) 0.0682(18) Uani 1 1 d . . .
C25 C 0.7410(5) 1.1507(5) 0.4021(4) 0.0608(15) Uani 1 1 d . . .
H25 H 0.7551 1.1808 0.4673 0.073 Uiso 1 1 calc R . .
C26 C 0.6695(5) 1.0352(4) 0.3505(4) 0.0482(13) Uani 1 1 d . . .
C27 C 0.6699(5) 1.0241(5) 0.1036(4) 0.0597(15) Uani 1 1 d . . .
H27A H 0.5829 1.0121 0.0707 0.090 Uiso 1 1 calc R . .
H27B H 0.6812 0.9535 0.0822 0.090 Uiso 1 1 calc R . .
H27C H 0.7285 1.0807 0.0903 0.090 Uiso 1 1 calc R . .
C28 C 0.8664(7) 1.3490(5) 0.4204(6) 0.097(3) Uani 1 1 d . . .
H28A H 0.9312 1.3800 0.3959 0.145 Uiso 1 1 calc R . .
H28B H 0.9069 1.3599 0.4857 0.145 Uiso 1 1 calc R . .
H28C H 0.8085 1.3875 0.4179 0.145 Uiso 1 1 calc R . .
C29 C 0.6227(6) 0.9645(5) 0.4044(4) 0.0654(16) Uani 1 1 d . . .
H29A H 0.6533 1.0122 0.4713 0.098 Uiso 1 1 calc R . .
H29B H 0.6546 0.9048 0.3963 0.098 Uiso 1 1 calc R . .
H29C H 0.5302 0.9310 0.3800 0.098 Uiso 1 1 calc R . .
C31 C 0.1630(5) 0.8848(4) 0.0803(4) 0.0423(12) Uani 1 1 d U . .
F32 F 0.1805(3) 0.7549(3) -0.0493(2) 0.0672(9) Uani 1 1 d U . .
C32 C 0.1124(5) 0.8095(4) -0.0132(4) 0.0522(14) Uani 1 1 d U . .
F33 F -0.0460(4) 0.7157(4) -0.1670(3) 0.1186(17) Uani 1 1 d U . .
C33 C -0.0052(7) 0.7858(5) -0.0747(5) 0.076(2) Uani 1 1 d U . .
F34 F -0.1984(4) 0.8126(4) -0.1021(4) 0.135(2) Uani 1 1 d U . .
C34 C -0.0813(6) 0.8347(6) -0.0436(6) 0.083(2) Uani 1 1 d U . .
F35 F -0.1114(4) 0.9568(4) 0.0833(4) 0.1155(17) Uani 1 1 d U . .
C35 C -0.0398(6) 0.9062(6) 0.0476(6) 0.0710(19) Uani 1 1 d U . .
F36 F 0.1161(4) 1.0017(3) 0.1996(3) 0.0865(12) Uani 1 1 d U . .
C36 C 0.0810(6) 0.9304(5) 0.1085(5) 0.0588(15) Uani 1 1 d U . .
C41 C 0.3777(5) 1.0431(4) 0.2279(4) 0.0418(11) Uani 1 1 d . . .
F42 F 0.3337(4) 0.9911(3) 0.3523(2) 0.0818(11) Uani 1 1 d . . .
C42 C 0.3881(6) 1.0720(5) 0.3217(4) 0.0549(14) Uani 1 1 d . . .
F43 F 0.4609(5) 1.1999(3) 0.4815(3) 0.1040(14) Uani 1 1 d . . .
C43 C 0.4504(7) 1.1800(5) 0.3907(4) 0.0661(17) Uani 1 1 d . . .
F44 F 0.5680(4) 1.3740(3) 0.4322(3) 0.0934(13) Uani 1 1 d . . .
C44 C 0.5052(6) 1.2680(5) 0.3662(4) 0.0615(15) Uani 1 1 d . . .
F45 F 0.5533(4) 1.3303(3) 0.2497(3) 0.0835(11) Uani 1 1 d . . .
C45 C 0.4969(5) 1.2457(4) 0.2747(5) 0.0560(15) Uani 1 1 d . . .
F46 F 0.4322(3) 1.1213(2) 0.1191(2) 0.0612(8) Uani 1 1 d . . .
C46 C 0.4348(5) 1.1363(4) 0.2083(4) 0.0454(12) Uani 1 1 d . . .
C51 C 0.0838(4) 0.6324(4) 0.2636(4) 0.0409(12) Uani 1 1 d . . .
C52 C -0.0070(5) 0.5221(4) 0.2108(4) 0.0529(14) Uani 1 1 d . . .
H52 H 0.0076 0.4728 0.1625 0.063 Uiso 1 1 calc R . .
C53 C -0.1183(5) 0.4849(5) 0.2291(5) 0.0635(17) Uani 1 1 d . . .
H53 H -0.1794 0.4107 0.1928 0.076 Uiso 1 1 calc R . .
C54 C -0.1399(6) 0.5564(6) 0.3003(6) 0.074(2) Uani 1 1 d . . .
H54 H -0.2148 0.5304 0.3135 0.089 Uiso 1 1 calc R . .
C55 C -0.0523(6) 0.6649(6) 0.3516(5) 0.0680(17) Uani 1 1 d . . .
H55 H -0.0675 0.7139 0.3998 0.082 Uiso 1 1 calc R . .
C56 C 0.0588(5) 0.7033(5) 0.3330(4) 0.0515(13) Uani 1 1 d . . .
H56 H 0.1179 0.7785 0.3681 0.062 Uiso 1 1 calc R . .
C61 C 0.1346(18) 0.2166(12) 0.3708(9) 0.105(4) Uani 0.73(3) 1 d PDU A 1
H61A H 0.1772 0.1944 0.3264 0.126 Uiso 0.73(3) 1 calc PR A 1
H61B H 0.0464 0.1994 0.3334 0.126 Uiso 0.73(3) 1 calc PR A 1
Cl1 Cl 0.1342(9) 0.1393(6) 0.4418(8) 0.130(2) Uani 0.73(3) 1 d PDU A 1
Cl2 Cl 0.2115(8) 0.3598(8) 0.4375(5) 0.127(2) Uani 0.73(3) 1 d PDU A 1
C61A C 0.093(4) 0.183(3) 0.386(2) 0.093(9) Uani 0.27(3) 1 d PDU A 2
H61C H 0.0092 0.1868 0.3707 0.111 Uiso 0.27(3) 1 calc PR A 2
H61D H 0.0994 0.1389 0.3269 0.111 Uiso 0.27(3) 1 calc PR A 2
Cl1A Cl 0.107(3) 0.116(2) 0.4639(15) 0.122(6) Uani 0.27(3) 1 d PDU A 2
Cl2A Cl 0.210(2) 0.319(3) 0.4324(19) 0.162(8) Uani 0.27(3) 1 d PDU A 2

loop_
_atom_site_aniso_label
_atom_site_aniso_U_11
_atom_site_aniso_U_22
_atom_site_aniso_U_33
_atom_site_aniso_U_23
_atom_site_aniso_U_13
_atom_site_aniso_U_12
P1 0.0370(7) 0.0414(7) 0.0427(7) 0.0204(6) 0.0166(6) 0.0156(6)
B1 0.042(3) 0.035(3) 0.038(3) 0.014(3) 0.015(3) 0.015(2)
C1 0.034(2) 0.035(2) 0.036(3) 0.014(2) 0.018(2) 0.014(2)
C2 0.040(3) 0.033(2) 0.033(3) 0.012(2) 0.016(2) 0.013(2)
C3 0.041(3) 0.037(3) 0.051(3) 0.020(2) 0.021(2) 0.016(2)
C4 0.034(2) 0.035(3) 0.043(3) 0.017(2) 0.014(2) 0.013(2)
C5 0.045(3) 0.032(2) 0.038(3) 0.016(2) 0.017(2) 0.015(2)
C6 0.043(3) 0.050(3) 0.057(3) 0.031(3) 0.019(2) 0.019(2)
C7 0.069(4) 0.054(3) 0.086(5) 0.045(3) 0.038(3) 0.032(3)
C8 0.058(3) 0.065(4) 0.073(4) 0.044(3) 0.030(3) 0.037(3)
C9 0.044(3) 0.043(3) 0.048(3) 0.020(2) 0.018(2) 0.020(2)
C10 0.040(3) 0.033(2) 0.041(3) 0.015(2) 0.016(2) 0.017(2)
C11 0.037(3) 0.044(3) 0.038(3) 0.021(2) 0.019(2) 0.014(2)
C12 0.038(3) 0.049(3) 0.041(3) 0.021(2) 0.018(2) 0.012(2)
C13 0.051(3) 0.052(3) 0.040(3) 0.013(3) 0.019(3) 0.016(3)
C14 0.056(3) 0.047(3) 0.054(3) 0.025(3) 0.029(3) 0.021(3)
C15 0.039(3) 0.047(3) 0.056(3) 0.022(3) 0.020(2) 0.019(2)
C16 0.038(3) 0.039(3) 0.043(3) 0.015(2) 0.012(2) 0.012(2)
C17 0.047(3) 0.067(4) 0.050(3) 0.015(3) 0.010(3) 0.017(3)
C18 0.070(4) 0.065(4) 0.073(4) 0.026(3) 0.038(3) 0.034(3)
C19 0.045(3) 0.057(3) 0.055(3) 0.013(3) 0.012(3) 0.025(3)
C21 0.037(3) 0.039(3) 0.058(3) 0.026(2) 0.022(2) 0.018(2)
C22 0.037(3) 0.045(3) 0.076(4) 0.036(3) 0.024(3) 0.021(2)
C23 0.054(3) 0.053(4) 0.092(5) 0.045(4) 0.023(3) 0.020(3)
C24 0.056(4) 0.042(3) 0.093(5) 0.032(3) 0.003(3) 0.012(3)
C25 0.068(4) 0.047(3) 0.055(4) 0.014(3) 0.010(3) 0.021(3)
C26 0.052(3) 0.042(3) 0.050(3) 0.020(3) 0.014(3) 0.019(2)
C27 0.064(4) 0.071(4) 0.068(4) 0.045(3) 0.040(3) 0.028(3)
C28 0.108(6) 0.037(3) 0.110(6) 0.024(4) 0.010(5) 0.009(4)
C29 0.090(4) 0.055(4) 0.046(3) 0.022(3) 0.025(3) 0.019(3)
C31 0.043(3) 0.040(3) 0.051(3) 0.026(2) 0.019(2) 0.016(2)
F32 0.080(2) 0.0474(18) 0.061(2) 0.0148(16) 0.0175(18) 0.0206(17)
C32 0.046(3) 0.044(3) 0.067(4) 0.035(3) 0.012(3) 0.012(2)
F33 0.109(3) 0.077(3) 0.105(3) 0.032(3) -0.030(3) 0.008(2)
C33 0.076(4) 0.050(4) 0.084(5) 0.036(3) 0.001(4) 0.011(3)
F34 0.059(2) 0.109(3) 0.211(5) 0.099(4) -0.016(3) 0.015(2)
C34 0.055(4) 0.066(4) 0.115(6) 0.055(4) 0.001(4) 0.010(3)
F35 0.081(3) 0.125(3) 0.215(5) 0.113(4) 0.083(3) 0.069(3)
C35 0.053(4) 0.070(4) 0.130(6) 0.068(4) 0.048(4) 0.037(3)
F36 0.094(3) 0.102(3) 0.108(3) 0.050(3) 0.068(2) 0.064(2)
C36 0.060(3) 0.061(4) 0.078(4) 0.041(3) 0.037(3) 0.031(3)
C41 0.047(3) 0.039(3) 0.049(3) 0.018(2) 0.023(2) 0.024(2)
F42 0.143(3) 0.057(2) 0.061(2) 0.0312(18) 0.058(2) 0.034(2)
C42 0.071(4) 0.047(3) 0.058(4) 0.025(3) 0.032(3) 0.027(3)
F43 0.169(4) 0.074(3) 0.058(3) 0.014(2) 0.039(3) 0.046(3)
C43 0.099(5) 0.062(4) 0.043(3) 0.019(3) 0.024(3) 0.042(4)
F44 0.117(3) 0.044(2) 0.082(3) -0.0013(19) 0.019(2) 0.020(2)
C44 0.073(4) 0.040(3) 0.062(4) 0.007(3) 0.019(3) 0.024(3)
F45 0.100(3) 0.0383(19) 0.110(3) 0.033(2) 0.046(2) 0.0148(18)
C45 0.060(3) 0.036(3) 0.080(4) 0.026(3) 0.030(3) 0.022(3)
F46 0.086(2) 0.0470(18) 0.065(2) 0.0317(16) 0.0386(18) 0.0266(16)
C46 0.050(3) 0.040(3) 0.058(3) 0.023(3) 0.025(3) 0.025(2)
C51 0.041(3) 0.049(3) 0.050(3) 0.032(3) 0.022(2) 0.022(2)
C52 0.048(3) 0.046(3) 0.070(4) 0.030(3) 0.022(3) 0.016(3)
C53 0.041(3) 0.062(4) 0.099(5) 0.050(4) 0.027(3) 0.016(3)
C54 0.065(4) 0.090(5) 0.114(6) 0.073(5) 0.058(4) 0.040(4)
C55 0.083(4) 0.083(5) 0.079(5) 0.046(4) 0.056(4) 0.051(4)
C56 0.062(3) 0.058(3) 0.051(3) 0.028(3) 0.030(3) 0.029(3)
C61 0.104(8) 0.108(8) 0.088(7) 0.022(6) 0.028(6) 0.042(7)
Cl1 0.163(4) 0.085(3) 0.127(4) 0.033(3) 0.051(4) 0.036(3)
Cl2 0.160(4) 0.093(4) 0.126(4) 0.045(3) 0.067(3) 0.032(3)
C61A 0.092(12) 0.098(11) 0.089(11) 0.034(8) 0.026(8) 0.045(9)
Cl1A 0.133(9) 0.111(9) 0.093(8) 0.026(6) 0.018(6) 0.040(7)
Cl2A 0.152(10) 0.148(12) 0.181(11) 0.059(8) 0.041(7) 0.072(9)

loop_
_atom_type_symbol
_atom_type_description
_atom_type_scat_dispersion_real
_atom_type_scat_dispersion_imag
_atom_type_scat_source
C C 0.0033 0.0016 'International Tables Vol C Tables 4.2.6.8 and 6.1.1.4'
H H 0.0000 0.0000 'International Tables Vol C Tables 4.2.6.8 and 6.1.1.4'
B B 0.0013 0.0007 'International Tables Vol C Tables 4.2.6.8 and 6.1.1.4'
F F 0.0171 0.0103 'International Tables Vol C Tables 4.2.6.8 and 6.1.1.4'
P P 0.1023 0.0942 'International Tables Vol C Tables 4.2.6.8 and 6.1.1.4'
Cl Cl 0.1484 0.1585 'International Tables Vol C Tables 4.2.6.8 and 6.1.1.4'

loop_
_geom_angle_atom_site_label_1
_geom_angle_atom_site_label_2
_geom_angle_atom_site_label_3
_geom_angle
C11 P1 C21 114.6(2)
C11 P1 C1 117.8(2)
C21 P1 C1 115.4(2)
C41 B1 C2 113.8(4)
C41 B1 C31 112.1(4)
C2 B1 C31 110.0(4)
C2 C1 C10 123.5(4)
C2 C1 P1 113.7(3)
C10 C1 P1 122.7(3)
C3 C2 C1 114.0(4)
C3 C2 B1 118.1(4)
C1 C2 B1 127.9(4)
C4 C3 C2 124.9(4)
C3 C4 C5 119.8(4)
C3 C4 C51 117.0(4)
C5 C4 C51 123.1(4)
C4 C5 C10 118.9(4)
C4 C5 C6 119.6(4)
C10 C5 C6 121.4(4)
C7 C6 C5 113.8(4)
C8 C7 C6 111.0(4)
C7 C8 C9 111.6(5)
C8 C9 C10 114.6(4)
C5 C10 C1 118.9(4)
C5 C10 C9 120.0(4)
C1 C10 C9 121.1(4)
C12 C11 C16 119.3(4)
C12 C11 P1 115.5(4)
C16 C11 P1 124.9(4)
C13 C12 C11 119.0(5)
C13 C12 C17 118.2(5)
C11 C12 C17 122.8(5)
C14 C13 C12 122.4(5)
C15 C14 C13 117.4(5)
C15 C14 C18 120.9(5)
C13 C14 C18 121.7(5)
C14 C15 C16 123.4(5)
C15 C16 C11 118.4(5)
C15 C16 C19 118.1(4)
C11 C16 C19 123.5(5)
C26 C21 C22 121.2(5)
C26 C21 P1 124.1(4)
C22 C21 P1 114.6(4)
C23 C22 C21 117.6(5)
C23 C22 C27 119.2(5)
C21 C22 C27 123.2(5)
C24 C23 C22 123.1(5)
C23 C24 C25 117.8(5)
C23 C24 C28 122.3(6)
C25 C24 C28 119.7(7)
C26 C25 C24 122.5(6)
C25 C26 C21 117.8(5)
C25 C26 C29 117.5(5)
C21 C26 C29 124.7(5)
C36 C31 C32 113.8(5)
C36 C31 B1 126.6(5)
C32 C31 B1 119.7(5)
F32 C32 C33 116.0(6)
F32 C32 C31 120.0(5)
C33 C32 C31 124.0(6)
F33 C33 C34 119.3(7)
F33 C33 C32 120.8(7)
C34 C33 C32 119.8(7)
C35 C34 F34 119.1(8)
C35 C34 C33 119.4(6)
F34 C34 C33 121.5(8)
C34 C35 F35 122.4(7)
C34 C35 C36 119.8(6)
F35 C35 C36 117.9(7)
F36 C36 C31 120.0(5)
F36 C36 C35 116.8(6)
C31 C36 C35 123.2(6)
C42 C41 C46 112.6(5)
C42 C41 B1 126.5(4)
C46 C41 B1 120.9(4)
F42 C42 C43 114.7(5)
F42 C42 C41 120.2(5)
C43 C42 C41 125.0(5)
F43 C43 C44 119.7(6)
F43 C43 C42 121.1(5)
C44 C43 C42 119.1(5)
F44 C44 C45 120.7(5)
F44 C44 C43 120.5(6)
C45 C44 C43 118.8(5)
F45 C45 C44 119.8(5)
F45 C45 C46 120.1(5)
C44 C45 C46 120.1(5)
F46 C46 C45 116.3(4)
F46 C46 C41 119.4(5)
C45 C46 C41 124.3(5)
C56 C51 C52 118.4(5)
C56 C51 C4 120.1(5)
C52 C51 C4 121.3(5)
C53 C52 C51 120.4(6)
C54 C53 C52 120.2(6)
C55 C54 C53 119.9(5)
C54 C55 C56 120.3(6)
C51 C56 C55 120.8(6)
Cl2 C61 Cl1 111.4(7)
Cl1A C61A Cl2A 112.2(16)

loop_
_geom_bond_atom_site_label_1
_geom_bond_atom_site_label_2
_geom_bond_distance
P1 C11 1.803(5)
P1 C21 1.806(5)
P1 C1 1.809(4)
B1 C41 1.633(7)
B1 C2 1.640(7)
B1 C31 1.653(7)
C1 C2 1.406(6)
C1 C10 1.419(6)
C2 C3 1.400(6)
C3 C4 1.378(6)
C4 C5 1.399(6)
C4 C51 1.498(6)
C5 C10 1.402(6)
C5 C6 1.520(6)
C6 C7 1.511(7)
C7 C8 1.490(7)
C8 C9 1.514(7)
C9 C10 1.521(6)
C11 C12 1.410(7)
C11 C16 1.414(6)
C12 C13 1.385(7)
C12 C17 1.518(7)
C13 C14 1.384(7)
C14 C15 1.377(7)
C14 C18 1.513(7)
C15 C16 1.379(7)
C16 C19 1.504(7)
C21 C26 1.396(7)
C21 C22 1.413(6)
C22 C23 1.387(8)
C22 C27 1.503(8)
C23 C24 1.366(9)
C24 C25 1.394(8)
C24 C28 1.517(8)
C25 C26 1.392(7)
C26 C29 1.513(7)
C31 C36 1.378(7)
C31 C32 1.380(7)
F32 C32 1.351(6)
C32 C33 1.368(8)
F33 C33 1.354(8)
C33 C34 1.357(10)
F34 C34 1.351(7)
C34 C35 1.346(10)
F35 C35 1.352(7)
C35 C36 1.392(8)
F36 C36 1.352(7)
C41 C42 1.377(7)
C41 C46 1.387(6)
F42 C42 1.360(6)
C42 C43 1.376(8)
F43 C43 1.343(7)
C43 C44 1.371(8)
F44 C44 1.343(6)
C44 C45 1.354(8)
F45 C45 1.347(6)
C45 C46 1.375(7)
F46 C46 1.348(6)
C51 C56 1.379(7)
C51 C52 1.393(7)
C52 C53 1.383(7)
C53 C54 1.378(9)
C54 C55 1.364(9)
C55 C56 1.386(7)
C61 Cl2 1.719(11)
C61 Cl1 1.729(11)
C61A Cl1A 1.725(16)
C61A Cl2A 1.732(16)

loop_
_geom_torsion_atom_site_label_1
_geom_torsion_atom_site_label_2
_geom_torsion_atom_site_label_3
_geom_torsion_atom_site_label_4
_geom_torsion
C11 P1 C1 C2 -146.8(3)
C21 P1 C1 C2 72.9(4)
C11 P1 C1 C10 32.3(5)
C21 P1 C1 C10 -108.0(4)
C10 C1 C2 C3 -1.1(7)
P1 C1 C2 C3 178.0(3)
C10 C1 C2 B1 178.8(4)
P1 C1 C2 B1 -2.1(6)
C41 B1 C2 C3 94.6(5)
C31 B1 C2 C3 -32.2(6)
C41 B1 C2 C1 -85.3(6)
C31 B1 C2 C1 147.9(5)
C1 C2 C3 C4 1.1(7)
B1 C2 C3 C4 -178.8(5)
C2 C3 C4 C5 -0.5(8)
C2 C3 C4 C51 176.3(5)
C3 C4 C5 C10 -0.3(7)
C51 C4 C5 C10 -176.8(4)
C3 C4 C5 C6 177.3(5)
C51 C4 C5 C6 0.8(7)
C4 C5 C6 C7 164.8(5)
C10 C5 C6 C7 -17.7(7)
C5 C6 C7 C8 46.6(7)
C6 C7 C8 C9 -60.8(7)
C7 C8 C9 C10 44.9(7)
C4 C5 C10 C1 0.3(7)
C6 C5 C10 C1 -177.2(4)
C4 C5 C10 C9 179.6(4)
C6 C5 C10 C9 2.1(7)
C2 C1 C10 C5 0.4(7)
P1 C1 C10 C5 -178.6(4)
C2 C1 C10 C9 -178.9(4)
P1 C1 C10 C9 2.1(6)
C8 C9 C10 C5 -15.6(7)
C8 C9 C10 C1 163.7(5)
C21 P1 C11 C12 -145.7(3)
C1 P1 C11 C12 73.6(4)
C21 P1 C11 C16 29.6(5)
C1 P1 C11 C16 -111.1(4)
C16 C11 C12 C13 1.2(7)
P1 C11 C12 C13 176.8(4)
C16 C11 C12 C17 -177.9(4)
P1 C11 C12 C17 -2.3(6)
C11 C12 C13 C14 -1.0(7)
C17 C12 C13 C14 178.2(5)
C12 C13 C14 C15 0.7(7)
C12 C13 C14 C18 -179.3(5)
C13 C14 C15 C16 -0.7(7)
C18 C14 C15 C16 179.2(5)
C14 C15 C16 C11 1.0(7)
C14 C15 C16 C19 -178.4(5)
C12 C11 C16 C15 -1.3(7)
P1 C11 C16 C15 -176.4(4)
C12 C11 C16 C19 178.1(4)
P1 C11 C16 C19 3.0(7)
C11 P1 C21 C26 -109.7(4)
C1 P1 C21 C26 31.9(5)
C11 P1 C21 C22 74.8(4)
C1 P1 C21 C22 -143.6(3)
C26 C21 C22 C23 1.2(7)
P1 C21 C22 C23 176.9(4)
C26 C21 C22 C27 -176.5(5)
P1 C21 C22 C27 -0.8(6)
C21 C22 C23 C24 -0.6(8)
C27 C22 C23 C24 177.2(5)
C22 C23 C24 C25 -0.8(9)
C22 C23 C24 C28 -177.4(6)
C23 C24 C25 C26 1.6(9)
C28 C24 C25 C26 178.3(6)
C24 C25 C26 C21 -1.0(8)
C24 C25 C26 C29 177.9(5)
C22 C21 C26 C25 -0.4(7)
P1 C21 C26 C25 -175.7(4)
C22 C21 C26 C29 -179.3(5)
P1 C21 C26 C29 5.5(8)
C41 B1 C31 C36 -26.7(7)
C2 B1 C31 C36 101.0(5)
C41 B1 C31 C32 150.9(4)
C2 B1 C31 C32 -81.5(5)
C36 C31 C32 F32 -177.3(4)
B1 C31 C32 F32 4.8(7)
C36 C31 C32 C33 3.4(7)
B1 C31 C32 C33 -174.5(5)
F32 C32 C33 F33 -3.1(8)
C31 C32 C33 F33 176.2(5)
F32 C32 C33 C34 178.3(5)
C31 C32 C33 C34 -2.4(9)
F33 C33 C34 C35 -178.6(5)
C32 C33 C34 C35 0.1(9)
F33 C33 C34 F34 1.9(9)
C32 C33 C34 F34 -179.5(5)
F34 C34 C35 F35 0.2(9)
C33 C34 C35 F35 -179.4(5)
F34 C34 C35 C36 -179.5(5)
C33 C34 C35 C36 1.0(9)
C32 C31 C36 F36 177.0(4)
B1 C31 C36 F36 -5.3(8)
C32 C31 C36 C35 -2.3(7)
B1 C31 C36 C35 175.4(5)
C34 C35 C36 F36 -179.1(5)
F35 C35 C36 F36 1.2(7)
C34 C35 C36 C31 0.2(9)
F35 C35 C36 C31 -179.5(5)
C2 B1 C41 C42 -28.0(7)
C31 B1 C41 C42 97.6(6)
C2 B1 C41 C46 150.0(4)
C31 B1 C41 C46 -84.5(5)
C46 C41 C42 F42 177.9(5)
B1 C41 C42 F42 -4.0(8)
C46 C41 C42 C43 -1.6(8)
B1 C41 C42 C43 176.5(5)
F42 C42 C43 F43 3.5(9)
C41 C42 C43 F43 -177.0(6)
F42 C42 C43 C44 -178.1(5)
C41 C42 C43 C44 1.4(10)
F43 C43 C44 F44 -0.7(9)
C42 C43 C44 F44 -179.1(6)
F43 C43 C44 C45 178.0(6)
C42 C43 C44 C45 -0.4(9)
F44 C44 C45 F45 0.7(9)
C43 C44 C45 F45 -178.0(5)
F44 C44 C45 C46 178.5(5)
C43 C44 C45 C46 -0.2(9)
F45 C45 C46 F46 -1.4(7)
C44 C45 C46 F46 -179.3(5)
F45 C45 C46 C41 177.7(5)
C44 C45 C46 C41 -0.1(8)
C42 C41 C46 F46 -180.0(5)
B1 C41 C46 F46 1.8(7)
C42 C41 C46 C45 0.9(7)
B1 C41 C46 C45 -177.3(5)
C3 C4 C51 C56 -63.4(6)
C5 C4 C51 C56 113.2(5)
C3 C4 C51 C52 111.7(5)
C5 C4 C51 C52 -71.7(6)
C56 C51 C52 C53 -0.9(7)
C4 C51 C52 C53 -176.1(5)
C51 C52 C53 C54 -0.6(8)
C52 C53 C54 C55 1.4(9)
C53 C54 C55 C56 -0.6(9)
C52 C51 C56 C55 1.7(7)
C4 C51 C56 C55 176.9(5)
C54 C55 C56 C51 -1.0(9)
